data_7131893
loop_
_publ_author_name
'Maiti, Mamata'
'Jana, Sayan Kumar'
'Maji, Biplab'

_publ_section_title
;
 Asymmetric alkene-alkene reductive cross-coupling reaction via
 visible-light photoredox/cobalt dual catalysis
;
_journal_name_full 'Chemical Communications'
_journal_paper_doi 10.1039/D3CC02792A
_journal_year 2023
_chemical_absolute_configuration syn
_chemical_formula_moiety 'C19 H25 N O3'
_chemical_formula_sum 'C19 H25 N O3'
_chemical_formula_weight 315.40
_space_group_crystal_system orthorhombic
_space_group_IT_number 19
_space_group_name_Hall 'P 2ac 2ab'
_space_group_name_H-M_alt 'P 21 21 21'
_atom_sites_solution_hydrogens geom
_atom_sites_solution_primary dual
_audit_creation_date 2023-05-29
_audit_creation_method
;
Olex2 1.3-ac4
(compiled 2019.04.23 svn.r3594 for Rigaku Oxford Diffraction, GUI svn.r5739)
;
_audit_update_record
;
2023-06-09 deposited with the CCDC.	2023-07-13 downloaded from the CCDC.
;
_cell_angle_alpha 90
_cell_angle_beta 90
_cell_angle_gamma 90
_cell_formula_units_Z 4
_cell_length_a 6.13080(10)
_cell_length_b 11.62940(10)
_cell_length_c 25.4879(3)
_cell_measurement_reflns_used 15675
_cell_measurement_temperature 100.3(9)
_cell_measurement_theta_max 67.9410
_cell_measurement_theta_min 3.4620
_cell_volume 1817.22(4)
_computing_cell_refinement 'CrysAlisPro 1.171.42.73a (Rigaku OD, 2022)'
_computing_data_collection 'CrysAlisPro 1.171.42.73a (Rigaku OD, 2022)'
_computing_data_reduction 'CrysAlisPro 1.171.42.73a (Rigaku OD, 2022)'
_computing_molecular_graphics 'Olex2 (Dolomanov et al., 2009)'
_computing_publication_material 'Olex2 (Dolomanov et al., 2009)'
_computing_structure_refinement 'ShelXL (Sheldrick, 2015)'
_computing_structure_solution 'ShelXT (Sheldrick, 2015)'
_diffrn_ambient_environment N~2~
_diffrn_ambient_temperature 100.3(9)
_diffrn_detector 'Hybrid Pixel Array Detector'
_diffrn_detector_area_resol_mean 10.0000
_diffrn_detector_type HyPix3000
_diffrn_measured_fraction_theta_full 1.000
_diffrn_measured_fraction_theta_max 0.999
_diffrn_measurement_details
;
List of Runs (angles in degrees, time in seconds):

  # Type    Start    End  Width  t~exp~   \w     \q     \k     \f   Frames
#--------------------------------------------------------------------------
  1  \w   -108.00 -23.00   0.50    0.30    --  -40.58 -44.00-137.00  170
  2  \w    -78.00   4.00   0.50    0.30    --  -40.58 104.00-126.00  164
  3  \w    -50.00  27.00   0.50    0.30    --  -40.58  44.00  12.00  154
  4  \w    -22.00  70.00   0.50    0.30    --   40.58 -83.00  23.00  184
  5  \w    -25.00  50.00   0.50    0.30    --   40.58 -44.00-137.00  150
  6  \w     18.00  78.00   0.50    0.30    --   40.58-104.00 132.00  120
  7  \w     23.00 108.00   0.50    0.30    --   40.58  44.00  12.00  170
  8  \w   -153.00 -83.00   0.50    1.90    --  -82.50-104.00 132.00  140
  9  \w   -152.00 -78.00   0.50    1.90    --  -82.50 -83.00  23.00  148
 10  \w   -150.00 -65.00   0.50    1.90    --  -82.50 -44.00-137.00  170
 11  \w    -82.00 -12.00   0.50    1.90    --  -82.50 104.00-126.00  140
 12  \w     26.00 108.00   0.50    1.90    --   96.35-104.00 132.00  164
 13  \w     27.00 125.00   0.50    1.90    --   96.35 -83.00  23.00  196
 14  \w    105.00 167.00   0.50    1.90    --   96.35 104.00-126.00  124
 15  \w     79.00 164.00   0.50    1.90    --   96.35  44.00  12.00  170
 16  \w   -108.00 -17.00   0.50    0.30    --  -40.58 -64.00  60.00  182
 17  \w    -69.00  29.00   0.50    0.30    --  -40.58  83.00 143.00  196
 18  \w   -111.00 -13.00   0.50    1.90    --  -82.50  83.00 143.00  196
 19  \w    -47.00 -15.00   0.50    1.90    --  -82.50  42.00 -90.00   64
 20  \w     29.00  83.00   0.50    1.90    --   96.35 -68.00 -60.00  108
 21  \w     28.00  68.00   0.50    1.90    --   96.35 -59.00-120.00   80
 22  \w     30.00  57.00   0.50    1.90    --   96.35 -50.00 150.00   54
 23  \w    105.00 170.00   0.50    1.90    --   96.35  96.00-150.00  130
 24  \w     30.00  57.00   0.50    1.90    --   96.35 -50.00 120.00   54
 25  \w     83.00 164.00   0.50    1.90    --   96.35  33.00 -90.00  162
 26  \w     30.00  57.00   0.50    1.90    --   96.35 -50.00   0.00   54
 27  \w     28.00  68.00   0.50    1.90    --   96.35 -59.00  90.00   80
 28  \w     30.00  57.00   0.50    1.90    --   96.35 -50.00-180.00   54
 29  \w   -109.00 -14.00   0.50    0.30    --  -40.58 -77.00 -60.00  190
 30  \w   -109.00 -14.00   0.50    0.30    --  -40.58 -77.00   0.00  190
 31  \w   -109.00 -14.00   0.50    0.30    --  -40.58 -77.00-150.00  190
 32  \w   -108.00 -17.00   0.50    0.30    --  -40.58 -64.00 150.00  182
 33  \w   -109.00 -14.00   0.50    0.30    --  -40.58 -77.00  90.00  190
 34  \w   -109.00 -14.00   0.50    0.30    --  -40.58 -77.00 150.00  190
 35  \w    -29.00  31.00   0.50    0.30    --   40.58 -25.00   0.00  120
 36  \w     14.00 109.00   0.50    0.30    --   40.58  77.00  90.00  190
 37  \w     70.00 165.00   0.50    1.90    --   96.35  77.00-180.00  190
 38  \w     33.00 110.00   0.50    1.90    --   96.35-117.00 -30.00  154
 39  \w     75.00 165.00   0.50    1.90    --   96.35  59.00 -60.00  180
 40  \w     72.00 164.00   0.50    1.90    --   96.35  68.00 150.00  184
 41  \w     77.00 163.00   0.50    1.90    --   96.35  50.00  60.00  172
 42  \w     72.00 164.00   0.50    1.90    --   96.35  68.00 -30.00  184
 43  \w     77.00 163.00   0.50    1.90    --   96.35  50.00 120.00  172
 44  \w     29.00  76.00   0.50    1.90    --   96.35 -68.00 150.00   94
 45  \w     75.00 165.00   0.50    1.90    --   96.35  59.00  90.00  180
;
_diffrn_measurement_device 'four-circle diffractometer'
_diffrn_measurement_device_type 'XtaLAB Synergy, Dualflex, HyPix3000'
_diffrn_measurement_method '\w scans'
_diffrn_orient_matrix_type 'CrysAlisPro convention (1999,Acta A55,543-557)'
_diffrn_orient_matrix_UB_11 0.0647245000
_diffrn_orient_matrix_UB_12 -0.1274238000
_diffrn_orient_matrix_UB_13 0.0056287000
_diffrn_orient_matrix_UB_21 -0.1235593000
_diffrn_orient_matrix_UB_22 -0.0063205000
_diffrn_orient_matrix_UB_23 0.0525550000
_diffrn_orient_matrix_UB_31 -0.2089881000
_diffrn_orient_matrix_UB_32 -0.0357344000
_diffrn_orient_matrix_UB_33 -0.0293118000
_diffrn_radiation_monochromator mirror
_diffrn_radiation_probe x-ray
_diffrn_radiation_type 'Cu K\a'
_diffrn_radiation_wavelength 1.54184
_diffrn_reflns_av_R_equivalents 0.0683
_diffrn_reflns_av_unetI/netI 0.0304
_diffrn_reflns_Laue_measured_fraction_full 1.000
_diffrn_reflns_Laue_measured_fraction_max 0.999
_diffrn_reflns_limit_h_max 7
_diffrn_reflns_limit_h_min -7
_diffrn_reflns_limit_k_max 13
_diffrn_reflns_limit_k_min -13
_diffrn_reflns_limit_l_max 30
_diffrn_reflns_limit_l_min -30
_diffrn_reflns_number 21967
_diffrn_reflns_point_group_measured_fraction_full 0.999
_diffrn_reflns_point_group_measured_fraction_max 0.996
_diffrn_reflns_theta_full 67.684
_diffrn_reflns_theta_max 67.990
_diffrn_reflns_theta_min 3.468
_diffrn_source 'micro-focus sealed X-ray tube'
_diffrn_source_type 'PhotonJet (Cu) X-ray Source'
_exptl_absorpt_coefficient_mu 0.618
_exptl_absorpt_correction_T_max 1.00000
_exptl_absorpt_correction_T_min 0.36594
_exptl_absorpt_correction_type multi-scan
_exptl_absorpt_process_details
;
CrysAlisPro 1.171.42.73a (Rigaku Oxford Diffraction, 2022)
Empirical absorption correction using spherical harmonics,
implemented in SCALE3 ABSPACK scaling algorithm.
;
_exptl_crystal_colour 'clear whiteish white'
_exptl_crystal_colour_lustre clear
_exptl_crystal_colour_modifier whiteish
_exptl_crystal_colour_primary white
_exptl_crystal_density_diffrn 1.153
_exptl_crystal_description needle
_exptl_crystal_F_000 680
_exptl_crystal_size_max 0.5
_exptl_crystal_size_mid 0.05
_exptl_crystal_size_min 0.01
_refine_diff_density_max 0.282
_refine_diff_density_min -0.483
_refine_diff_density_rms 0.045
_refine_ls_abs_structure_details
;
 Flack x determined using 1285 quotients [(I+)-(I-)]/[(I+)+(I-)]
 (Parsons, Flack and Wagner, Acta Cryst. B69 (2013) 249-259).
;
_refine_ls_abs_structure_Flack -0.04(11)
_refine_ls_extinction_method none
_refine_ls_goodness_of_fit_ref 1.022
_refine_ls_hydrogen_treatment constr
_refine_ls_matrix_type full
_refine_ls_number_parameters 194
_refine_ls_number_reflns 3309
_refine_ls_number_restraints 0
_refine_ls_restrained_S_all 1.022
_refine_ls_R_factor_all 0.0437
_refine_ls_R_factor_gt 0.0424
_refine_ls_shift/su_max 0.000
_refine_ls_shift/su_mean 0.000
_refine_ls_structure_factor_coef Fsqd
_refine_ls_weighting_details 'w=1/[\s^2^(Fo^2^)+(0.0429P)^2^+1.0458P] where P=(Fo^2^+2Fc^2^)/3'
_refine_ls_weighting_scheme calc
_refine_ls_wR_factor_gt 0.1044
_refine_ls_wR_factor_ref 0.1055
_reflns_Friedel_coverage 0.704
_reflns_Friedel_fraction_full 0.998
_reflns_Friedel_fraction_max 0.993
_reflns_number_gt 3197
_reflns_number_total 3309
_reflns_threshold_expression 'I > 2\s(I)'
_cod_data_source_file d3cc02792a2.cif
_cod_data_source_block msm_mb_237r_auto
_cod_database_code 7131893
_shelx_shelxl_version_number 2018/3
_chemical_oxdiff_formula 'C H N O'
_chemical_oxdiff_usercomment 100K
_shelx_space_group_comment
;
The symmetry employed for this shelxl refinement is uniquely defined
by the following loop, which should always be used as a source of
symmetry information in preference to the above space-group names.
They are only intended as comments.
;
_shelx_estimated_absorpt_t_max 0.994
_shelx_estimated_absorpt_t_min 0.747
_reflns_odcompleteness_completeness 100.00
_reflns_odcompleteness_iscentric 1
_reflns_odcompleteness_theta 66.97
_olex2_refinement_description
;
1. Fixed Uiso
 At 1.2 times of:
  All C(H) groups, All C(H,H) groups
 At 1.5 times of:
  All C(H,H,H) groups
2. Uiso/Uaniso restraints and constraints
Uanis(C17) = Uanis(C16) = Uanis(C18) = Uanis(C19)
3.a Ternary CH refined with riding coordinates:
 C7(H7), C14(H14), C5(H5)
3.b Secondary CH2 refined with riding coordinates:
 C4(H4A,H4B), C6(H6A,H6B), C3(H3A,H3B)
3.c Aromatic/amide H refined with riding coordinates:
 C12(H12), C11(H11), C9(H9), C10(H10)
3.d Idealised Me refined as rotating group:
 C19(H19A,H19B,H19C), C1(H1A,H1B,H1C), C17(H17A,H17B,H17C), C18(H18A,H18B,H18C)
;
_olex2_submission_special_instructions 'No special instructions were received'
_oxdiff_exptl_absorpt_empirical_details
;
Empirical correction (ABSPACK) includes:
- Absorption correction using spherical harmonics
- Frame scaling
;
_oxdiff_exptl_absorpt_empirical_full_max 1.518
_oxdiff_exptl_absorpt_empirical_full_min 0.354

loop_
_space_group_symop_operation_xyz
'x, y, z'
'-x+1/2, -y, z+1/2'
'-x, y+1/2, -z+1/2'
'x+1/2, -y+1/2, -z'

loop_
_atom_site_label
_atom_site_type_symbol
_atom_site_fract_x
_atom_site_fract_y
_atom_site_fract_z
_atom_site_U_iso_or_equiv
_atom_site_adp_type
_atom_site_occupancy
_atom_site_site_symmetry_order
_atom_site_calc_flag
_atom_site_refinement_flags_posn
_atom_site_refinement_flags_adp
_atom_site_refinement_flags_occupancy
_atom_site_disorder_assembly
_atom_site_disorder_group
O1 O 1.2719(3) 0.61935(17) 0.33420(7) 0.0292(4) Uani 1 1 d . . . . .
O2 O 0.9521(3) 0.55413(17) 0.29979(7) 0.0303(4) Uani 1 1 d . . . . .
N1 N 0.9682(3) 0.60022(18) 0.38467(8) 0.0218(5) Uani 1 1 d . . . . .
O3 O 0.5423(4) 0.21838(18) 0.44939(11) 0.0502(6) Uani 1 1 d . . . . .
C15 C 1.0801(4) 0.5952(2) 0.33831(10) 0.0237(5) Uani 1 1 d . . . . .
C12 C 0.5609(4) 0.8310(2) 0.37930(9) 0.0232(5) Uani 1 1 d . . . . .
H12 H 0.427462 0.807075 0.363795 0.028 Uiso 1 1 calc R . . . .
C13 C 0.7226(4) 0.7521(2) 0.39149(9) 0.0204(5) Uani 1 1 d . . . . .
C8 C 0.9184(4) 0.7873(2) 0.41470(9) 0.0217(5) Uani 1 1 d . . . . .
C11 C 0.6002(4) 0.9465(2) 0.39050(10) 0.0253(5) Uani 1 1 d . . . . .
H11 H 0.492291 1.002214 0.382204 0.030 Uiso 1 1 calc R . . . .
C7 C 1.0419(4) 0.6771(2) 0.42745(9) 0.0225(5) Uani 1 1 d . . . . .
H7 H 1.203337 0.684914 0.431858 0.027 Uiso 1 1 calc R . . . .
C9 C 0.9563(4) 0.9016(2) 0.42589(9) 0.0236(5) Uani 1 1 d . . . . .
H9 H 1.089451 0.925331 0.441609 0.028 Uiso 1 1 calc R . . . .
C14 C 0.7302(4) 0.6214(2) 0.38990(9) 0.0213(5) Uani 1 1 d . . . . .
H14 H 0.635114 0.583653 0.363076 0.026 Uiso 1 1 calc R . . . .
C10 C 0.7948(4) 0.9816(2) 0.41361(10) 0.0259(6) Uani 1 1 d . . . . .
H10 H 0.817741 1.060669 0.421086 0.031 Uiso 1 1 calc R . . . .
C5 C 0.6989(4) 0.5802(2) 0.44757(9) 0.0225(5) Uani 1 1 d . . . . .
H5 H 0.573385 0.621694 0.463994 0.027 Uiso 1 1 calc R . . . .
C4 C 0.6647(4) 0.4507(2) 0.45166(11) 0.0264(6) Uani 1 1 d . . . . .
H4A H 0.775278 0.411227 0.429822 0.032 Uiso 1 1 calc R . . . .
H4B H 0.687554 0.426570 0.488508 0.032 Uiso 1 1 calc R . . . .
C6 C 0.9177(4) 0.6196(2) 0.47358(9) 0.0245(5) Uani 1 1 d . . . . .
H6A H 0.890744 0.675069 0.502310 0.029 Uiso 1 1 calc R . . . .
H6B H 0.999848 0.553041 0.487619 0.029 Uiso 1 1 calc R . . . .
C2 C 0.4039(5) 0.2845(2) 0.43378(11) 0.0326(6) Uani 1 1 d . . . . .
C16 C 1.0501(5) 0.5229(3) 0.24874(11) 0.0388(4) Uani 1 1 d . . . . .
C3 C 0.4385(5) 0.4128(2) 0.43416(12) 0.0308(6) Uani 1 1 d . . . . .
H3A H 0.329121 0.448114 0.457768 0.037 Uiso 1 1 calc R . . . .
H3B H 0.411764 0.442772 0.398377 0.037 Uiso 1 1 calc R . . . .
C19 C 1.2210(5) 0.4303(3) 0.25681(11) 0.0388(4) Uani 1 1 d . . . . .
H19A H 1.351467 0.464263 0.272730 0.058 Uiso 1 1 calc GR . . . .
H19B H 1.259297 0.396130 0.222887 0.058 Uiso 1 1 calc GR . . . .
H19C H 1.162747 0.370552 0.280042 0.058 Uiso 1 1 calc GR . . . .
C1 C 0.1858(5) 0.2430(3) 0.41464(13) 0.0407(7) Uani 1 1 d . . . . .
H1A H 0.193727 0.160400 0.407204 0.061 Uiso 1 1 calc GR . . . .
H1B H 0.146148 0.284451 0.382554 0.061 Uiso 1 1 calc GR . . . .
H1C H 0.075277 0.256998 0.441671 0.061 Uiso 1 1 calc GR . . . .
C17 C 1.1410(5) 0.6285(3) 0.22194(11) 0.0388(4) Uani 1 1 d . . . . .
H17A H 1.028954 0.688554 0.220872 0.058 Uiso 1 1 calc GR . . . .
H17B H 1.184923 0.608801 0.186077 0.058 Uiso 1 1 calc GR . . . .
H17C H 1.267914 0.656516 0.241484 0.058 Uiso 1 1 calc GR . . . .
C18 C 0.8569(5) 0.4741(3) 0.21917(11) 0.0388(4) Uani 1 1 d . . . . .
H18A H 0.793539 0.410470 0.239236 0.058 Uiso 1 1 calc GR . . . .
H18B H 0.905228 0.445936 0.184842 0.058 Uiso 1 1 calc GR . . . .
H18C H 0.746970 0.534332 0.214278 0.058 Uiso 1 1 calc GR . . . .

loop_
_atom_site_aniso_label
_atom_site_aniso_U_11
_atom_site_aniso_U_22
_atom_site_aniso_U_33
_atom_site_aniso_U_23
_atom_site_aniso_U_13
_atom_site_aniso_U_12
O1 0.0193(9) 0.0414(11) 0.0270(9) -0.0070(8) 0.0009(8) -0.0025(8)
O2 0.0229(9) 0.0484(11) 0.0195(8) -0.0120(8) 0.0006(8) -0.0024(9)
N1 0.0181(10) 0.0307(11) 0.0166(10) -0.0055(9) 0.0000(8) 0.0003(9)
O3 0.0425(12) 0.0273(10) 0.0808(17) -0.0006(11) -0.0051(13) 0.0057(10)
C15 0.0226(13) 0.0270(12) 0.0216(12) -0.0033(10) -0.0017(10) 0.0002(11)
C12 0.0208(12) 0.0320(13) 0.0167(11) 0.0030(10) 0.0014(10) 0.0002(11)
C13 0.0193(12) 0.0280(13) 0.0138(10) -0.0001(9) 0.0017(10) -0.0011(10)
C8 0.0216(12) 0.0297(12) 0.0138(10) -0.0007(9) 0.0021(10) -0.0010(11)
C11 0.0259(13) 0.0285(13) 0.0216(11) 0.0060(10) 0.0024(11) 0.0028(11)
C7 0.0204(12) 0.0300(13) 0.0171(11) -0.0044(10) -0.0025(10) -0.0005(11)
C9 0.0226(12) 0.0315(13) 0.0167(11) -0.0002(10) -0.0007(10) -0.0041(11)
C14 0.0184(12) 0.0264(12) 0.0191(11) -0.0029(10) -0.0018(10) 0.0008(10)
C10 0.0325(14) 0.0238(12) 0.0215(12) 0.0005(10) 0.0039(11) -0.0032(11)
C5 0.0227(12) 0.0254(12) 0.0194(12) -0.0007(10) 0.0018(10) 0.0014(10)
C4 0.0263(13) 0.0257(13) 0.0273(13) 0.0007(10) -0.0008(11) 0.0049(11)
C6 0.0262(13) 0.0283(12) 0.0190(11) -0.0004(10) -0.0017(11) 0.0027(11)
C2 0.0316(15) 0.0293(14) 0.0371(15) -0.0006(12) 0.0049(13) 0.0021(12)
C16 0.0442(9) 0.0469(9) 0.0253(7) -0.0099(6) 0.0058(7) -0.0024(8)
C3 0.0264(13) 0.0277(13) 0.0384(15) 0.0024(11) 0.0022(12) 0.0015(12)
C19 0.0442(9) 0.0469(9) 0.0253(7) -0.0099(6) 0.0058(7) -0.0024(8)
C1 0.0399(17) 0.0328(15) 0.0495(18) 0.0017(14) -0.0012(15) -0.0062(14)
C17 0.0442(9) 0.0469(9) 0.0253(7) -0.0099(6) 0.0058(7) -0.0024(8)
C18 0.0442(9) 0.0469(9) 0.0253(7) -0.0099(6) 0.0058(7) -0.0024(8)

loop_
_atom_type_symbol
_atom_type_description
_atom_type_scat_dispersion_real
_atom_type_scat_dispersion_imag
_atom_type_scat_source
C C 0.0181 0.0091 'International Tables Vol C Tables 4.2.6.8 and 6.1.1.4'
H H 0.0000 0.0000 'International Tables Vol C Tables 4.2.6.8 and 6.1.1.4'
N N 0.0311 0.0180 'International Tables Vol C Tables 4.2.6.8 and 6.1.1.4'
O O 0.0492 0.0322 'International Tables Vol C Tables 4.2.6.8 and 6.1.1.4'

loop_
_geom_angle_atom_site_label_1
_geom_angle_atom_site_label_2
_geom_angle_atom_site_label_3
_geom_angle
_geom_angle_site_symmetry_1
_geom_angle_site_symmetry_3
_geom_angle_publ_flag
C15 O2 C16 119.5(2) . . ?
C15 N1 C7 120.6(2) . . ?
C15 N1 C14 125.3(2) . . ?
C7 N1 C14 97.69(19) . . ?
O1 C15 O2 125.8(2) . . ?
O1 C15 N1 123.4(2) . . ?
O2 C15 N1 110.7(2) . . ?
C13 C12 H12 121.0 . . ?
C13 C12 C11 117.9(2) . . ?
C11 C12 H12 121.0 . . ?
C12 C13 C8 121.0(2) . . ?
C12 C13 C14 132.6(2) . . ?
C8 C13 C14 106.1(2) . . ?
C13 C8 C7 105.7(2) . . ?
C9 C8 C13 120.9(2) . . ?
C9 C8 C7 133.1(2) . . ?
C12 C11 H11 119.4 . . ?
C10 C11 C12 121.1(2) . . ?
C10 C11 H11 119.4 . . ?
N1 C7 C8 101.48(19) . . ?
N1 C7 H7 116.1 . . ?
N1 C7 C6 98.49(19) . . ?
C8 C7 H7 116.1 . . ?
C8 C7 C6 106.3(2) . . ?
C6 C7 H7 116.1 . . ?
C8 C9 H9 120.8 . . ?
C8 C9 C10 118.5(2) . . ?
C10 C9 H9 120.8 . . ?
N1 C14 C13 101.4(2) . . ?
N1 C14 H14 116.0 . . ?
N1 C14 C5 98.90(19) . . ?
C13 C14 H14 116.0 . . ?
C13 C14 C5 106.13(19) . . ?
C5 C14 H14 116.0 . . ?
C11 C10 C9 120.6(2) . . ?
C11 C10 H10 119.7 . . ?
C9 C10 H10 119.7 . . ?
C14 C5 H5 110.0 . . ?
C14 C5 C6 101.80(19) . . ?
C4 C5 C14 112.6(2) . . ?
C4 C5 H5 110.0 . . ?
C4 C5 C6 112.2(2) . . ?
C6 C5 H5 110.0 . . ?
C5 C4 H4A 109.0 . . ?
C5 C4 H4B 109.0 . . ?
H4A C4 H4B 107.8 . . ?
C3 C4 C5 113.0(2) . . ?
C3 C4 H4A 109.0 . . ?
C3 C4 H4B 109.0 . . ?
C7 C6 C5 103.04(19) . . ?
C7 C6 H6A 111.2 . . ?
C7 C6 H6B 111.2 . . ?
C5 C6 H6A 111.2 . . ?
C5 C6 H6B 111.2 . . ?
H6A C6 H6B 109.1 . . ?
O3 C2 C3 121.9(3) . . ?
O3 C2 C1 121.7(3) . . ?
C1 C2 C3 116.4(3) . . ?
O2 C16 C19 109.6(2) . . ?
O2 C16 C17 110.4(2) . . ?
O2 C16 C18 102.3(2) . . ?
C17 C16 C19 112.6(3) . . ?
C17 C16 C18 111.6(3) . . ?
C18 C16 C19 110.0(3) . . ?
C4 C3 H3A 108.6 . . ?
C4 C3 H3B 108.6 . . ?
C2 C3 C4 114.6(2) . . ?
C2 C3 H3A 108.6 . . ?
C2 C3 H3B 108.6 . . ?
H3A C3 H3B 107.6 . . ?
C16 C19 H19A 109.5 . . ?
C16 C19 H19B 109.5 . . ?
C16 C19 H19C 109.5 . . ?
H19A C19 H19B 109.5 . . ?
H19A C19 H19C 109.5 . . ?
H19B C19 H19C 109.5 . . ?
C2 C1 H1A 109.5 . . ?
C2 C1 H1B 109.5 . . ?
C2 C1 H1C 109.5 . . ?
H1A C1 H1B 109.5 . . ?
H1A C1 H1C 109.5 . . ?
H1B C1 H1C 109.5 . . ?
C16 C17 H17A 109.5 . . ?
C16 C17 H17B 109.5 . . ?
C16 C17 H17C 109.5 . . ?
H17A C17 H17B 109.5 . . ?
H17A C17 H17C 109.5 . . ?
H17B C17 H17C 109.5 . . ?
C16 C18 H18A 109.5 . . ?
C16 C18 H18B 109.5 . . ?
C16 C18 H18C 109.5 . . ?
H18A C18 H18B 109.5 . . ?
H18A C18 H18C 109.5 . . ?
H18B C18 H18C 109.5 . . ?

loop_
_geom_bond_atom_site_label_1
_geom_bond_atom_site_label_2
_geom_bond_distance
_geom_bond_site_symmetry_2
_geom_bond_publ_flag
O1 C15 1.213(3) . ?
O2 C15 1.345(3) . ?
O2 C16 1.478(3) . ?
N1 C15 1.368(3) . ?
N1 C7 1.481(3) . ?
N1 C14 1.486(3) . ?
O3 C2 1.212(4) . ?
C12 H12 0.9500 . ?
C12 C13 1.386(4) . ?
C12 C11 1.394(4) . ?
C13 C8 1.399(3) . ?
C13 C14 1.521(3) . ?
C8 C7 1.523(4) . ?
C8 C9 1.380(4) . ?
C11 H11 0.9500 . ?
C11 C10 1.392(4) . ?
C7 H7 1.0000 . ?
C7 C6 1.553(3) . ?
C9 H9 0.9500 . ?
C9 C10 1.394(4) . ?
C14 H14 1.0000 . ?
C14 C5 1.558(3) . ?
C10 H10 0.9500 . ?
C5 H5 1.0000 . ?
C5 C4 1.525(3) . ?
C5 C6 1.564(3) . ?
C4 H4A 0.9900 . ?
C4 H4B 0.9900 . ?
C4 C3 1.522(4) . ?
C6 H6A 0.9900 . ?
C6 H6B 0.9900 . ?
C2 C3 1.507(4) . ?
C2 C1 1.503(4) . ?
C16 C19 1.517(5) . ?
C16 C17 1.511(5) . ?
C16 C18 1.514(4) . ?
C3 H3A 0.9900 . ?
C3 H3B 0.9900 . ?
C19 H19A 0.9800 . ?
C19 H19B 0.9800 . ?
C19 H19C 0.9800 . ?
C1 H1A 0.9800 . ?
C1 H1B 0.9800 . ?
C1 H1C 0.9800 . ?
C17 H17A 0.9800 . ?
C17 H17B 0.9800 . ?
C17 H17C 0.9800 . ?
C18 H18A 0.9800 . ?
C18 H18B 0.9800 . ?
C18 H18C 0.9800 . ?
